data_7063605
loop_
_publ_author_name
'Qi, Zhichao'
'Hu, Jinlin'
'Ruan, Zhijun'
'Chen, Yanmei'
'Qu, Yanbo'
'Liang, Xiangming'
'Lin, Junqi'

_publ_section_title
;
 Impact of coordinated nitrogen atoms on the electrocatalytic water
 oxidation properties of copper complexes with pentadentate ligands
;
_journal_name_full 'New Journal of Chemistry'
_journal_paper_doi 10.1039/D4NJ03482A
_journal_year 2025
_chemical_formula_sum 'C16 H23 Cl2 Cu N5 O8'
_chemical_formula_weight 547.830
_space_group_IT_number 61
_space_group_name_Hall '-P 2ac 2ab'
_space_group_name_H-M_alt 'P b c a'
_symmetry_Int_Tables_number 61
_symmetry_space_group_name_Hall '-P 2ac 2ab'
_symmetry_space_group_name_H-M 'P b c a'
_audit_creation_date 2021-10-06
_audit_creation_method SHELXL-2018/3
_audit_update_record
;
2024-05-30 deposited with the CCDC.	2024-12-19 downloaded from the CCDC.
;
_cell_angle_alpha 90.000
_cell_angle_beta 90.000
_cell_angle_gamma 90.000
_cell_formula_units_Z 8
_cell_length_a 14.9870(3)
_cell_length_b 9.9557(3)
_cell_length_c 29.6358(7)
_cell_volume 4421.84(19)
_refine_ls_R_factor_all 0.104
_cod_data_source_file d4nj03482a2.cif
_cod_data_source_block b
_cod_original_cell_volume 4421.8(2)
_cod_original_sg_symbol_Hall -P_2ac_2ab
_cod_database_code 7063605

loop_
_symmetry_equiv_pos_site_id
_symmetry_equiv_pos_as_xyz
1 x,y,z
2 1/2-x,-y,1/2+z
3 1/2+x,1/2-y,-z
4 -x,1/2+y,1/2-z
5 -x,-y,-z
6 1/2+x,y,1/2-z
7 1/2-x,1/2+y,z
8 x,1/2-y,1/2+z

loop_
_atom_site_aniso_label
_atom_site_aniso_U_11
_atom_site_aniso_U_22
_atom_site_aniso_U_33
_atom_site_aniso_U_12
_atom_site_aniso_U_13
_atom_site_aniso_U_23
Cu1 0.0536(6) 0.0956(8) 0.0619(6) -0.0092(4) 0.0030(3) -0.0160(4)
Cl1 0.0801(12) 0.1103(16) 0.0978(14) -0.0133(11) -0.0122(10) 0.0182(12)
N1 0.062(3) 0.085(4) 0.059(3) 0.004(3) 0.006(2) -0.007(3)
C1 0.070(4) 0.080(4) 0.061(3) 0.005(3) 0.016(3) 0.011(3)
O1 0.42(11) 0.23(6) 0.056(15) -0.22(7) -0.05(3) 0.04(2)
O1' 0.081(6) 0.230(16) 0.154(11) 0.034(7) 0.002(5) 0.097(11)
Cl2 0.0707(11) 0.0919(13) 0.0863(12) 0.0047(9) -0.0059(8) 0.0022(10)
N2 0.076(4) 0.147(6) 0.179(7) 0.014(4) -0.040(4) -0.033(5)
C2 0.092(5) 0.079(5) 0.101(5) 0.008(4) 0.023(4) 0.010(4)
O2 0.180(8) 0.234(10) 0.131(7) -0.068(8) -0.023(6) 0.066(7)
N3 0.101(4) 0.152(7) 0.155(6) 0.007(5) -0.033(5) -0.087(6)
C3 0.128(8) 0.069(5) 0.095(6) -0.002(5) 0.032(5) -0.005(4)
O3 0.153(10) 0.56(4) 0.40(3) 0.179(17) 0.126(14) 0.26(3)
N4 0.103(4) 0.067(3) 0.074(3) 0.004(3) 0.011(3) 0.004(3)
C4 0.090(5) 0.079(5) 0.083(5) -0.014(4) 0.004(4) -0.013(4)
O4 0.64(5) 0.232(17) 0.41(3) -0.23(2) -0.16(3) -0.042(19)
N5 0.054(3) 0.062(3) 0.069(3) -0.002(2) 0.002(2) -0.005(2)
C5 0.065(4) 0.093(5) 0.083(4) 0.001(3) 0.000(3) -0.020(4)
O5 0.57(7) 0.085(13) 0.124(19) 0.05(3) 0.17(3) 0.051(12)
O5' 0.20(2) 0.27(4) 0.19(2) 0.04(2) -0.101(19) 0.07(2)
C6 0.076(4) 0.147(6) 0.179(7) 0.014(4) -0.040(4) -0.033(5)
O6 0.060(11) 0.55(8) 0.30(5) -0.09(2) 0.028(16) -0.27(5)
O6' 0.16(2) 0.29(3) 0.091(10) 0.14(2) 0.017(10) 0.047(14)
C7 0.083(6) 0.148(9) 0.179(11) -0.021(6) -0.059(7) -0.012(8)
O7 0.33(2) 0.130(8) 0.290(16) -0.044(10) -0.007(14) -0.044(9)
O8 0.186(8) 0.126(6) 0.137(6) 0.035(5) 0.070(5) 0.011(5)
C8 0.101(5) 0.141(7) 0.147(7) -0.025(6) -0.031(5) -0.045(6)
C9 0.326(16) 0.100(7) 0.151(7) -0.007(9) 0.036(11) -0.023(7)
C10 0.325(15) 0.057(5) 0.122(6) -0.003(7) 0.078(9) -0.005(5)
C11 0.103(6) 0.088(6) 0.097(5) 0.023(4) -0.002(4) 0.012(4)
C12 0.070(4) 0.066(4) 0.080(4) 0.004(3) -0.007(3) -0.009(3)
C13 0.067(4) 0.090(5) 0.108(6) 0.019(4) -0.009(4) -0.024(5)
C14 0.061(4) 0.117(7) 0.106(6) -0.008(4) 0.016(4) -0.029(5)
C15 0.077(5) 0.106(6) 0.085(5) -0.025(4) 0.018(4) -0.004(4)
C16 0.063(3) 0.084(5) 0.078(4) -0.004(3) 0.007(3) 0.006(4)

loop_
_atom_site_label
_atom_site_type_symbol
_atom_site_fract_x
_atom_site_fract_y
_atom_site_fract_z
_atom_site_occupancy
_atom_site_symmetry_multiplicity
_atom_site_Wyckoff_symbol
_atom_site_attached_hydrogens
_atom_site_calc_flag
_atom_site_thermal_displace_type
_atom_site_U_iso_or_equiv
Cu1 Cu 0.5092(0) 0.2753(1) 0.3759(0) 1.000 8 c ? d Uani 0.0704(4)
Cl1 Cl 0.4340(1) 0.6522(2) 0.2873(1) 1.000 8 c ? d Uani 0.0960(7)
N1 N 0.5134(3) 0.4383(6) 0.4169(2) 1.000 8 c ? d Uani 0.0688(14)
C1 C 0.4368(4) 0.5038(7) 0.4169(2) 1.000 8 c ? d Uani 0.0706(17)
O1 O 0.425(6) 0.693(6) 0.3322(9) 0.28(3) 8 c ? d Uani 0.24(5)
O1' O 0.4927(6) 0.602(2) 0.3180(6) 0.72(3) 8 c ? d Uani 0.155(7)
Cl2 Cl 0.3302(1) 0.0528(2) 0.4824(1) 1.000 8 c ? d Uani 0.0830(6)
N2 N 0.3807(5) 0.3152(8) 0.3747(3) 1.000 8 c ? d Uani 0.134(3)
H2 H 0.3579 0.2588 0.3992 1.000 8 c ? calc Uiso 0.16100
C2 C 0.4276(6) 0.6256(8) 0.4393(3) 1.000 8 c ? d Uani 0.091(2)
H2A H 0.3736 0.6717 0.4389 1.000 8 c ? calc Uiso 0.10900
O2 O 0.4785(7) 0.7476(13) 0.2613(3) 1.000 8 c ? d Uani 0.182(4)
N3 N 0.4649(5) 0.1284(9) 0.3354(3) 1.000 8 c ? d Uani 0.136(3)
H3 H 0.4784 0.1680 0.3059 1.000 8 c ? calc Uiso 0.16300
C3 C 0.5008(6) 0.6772(9) 0.4624(3) 1.000 8 c ? d Uani 0.097(3)
H3A H 0.4968 0.7594 0.4771 1.000 8 c ? calc Uiso 0.11700
O3 O 0.3634(10) 0.698(3) 0.3016(9) 1.000 8 c ? d Uani 0.370(16)
N4 N 0.5793(4) 0.1162(6) 0.4102(2) 1.000 8 c ? d Uani 0.0814(16)
H4 H 0.5613 0.1128 0.4419 1.000 8 c ? calc Uiso 0.09800
C4 C 0.5797(5) 0.6047(8) 0.4632(3) 1.000 8 c ? d Uani 0.084(2)
H4A H 0.6292 0.6355 0.4791 1.000 8 c ? calc Uiso 0.10100
O4 O 0.399(2) 0.5621(18) 0.2631(9) 1.000 8 c ? d Uani 0.426(18)
N5 N 0.6371(3) 0.2990(5) 0.3474(2) 1.000 8 c ? d Uani 0.0620(12)
C5 C 0.5820(5) 0.4847(8) 0.4396(2) 1.000 8 c ? d Uani 0.0804(19)
H5 H 0.6344 0.4348 0.4399 1.000 8 c ? calc Uiso 0.09600
O5 O 0.346(5) 0.151(2) 0.4542(10) 0.47(5) 8 c ? d Uani 0.26(3)
O5' O 0.2949(18) 0.101(4) 0.4445(9) 0.53(5) 8 c ? d Uani 0.219(16)
C6 C 0.3612(6) 0.4466(9) 0.3904(4) 1.000 8 c ? d Uani 0.134(3)
H6A H 0.3083 0.4437 0.4093 1.000 8 c ? calc Uiso 0.16100
H6B H 0.3486 0.5044 0.3649 1.000 8 c ? calc Uiso 0.16100
O6 O 0.4148(13) 0.093(7) 0.4773(17) 0.47(4) 8 c ? d Uani 0.30(4)
O6' O 0.4038(18) -0.014(3) 0.4936(6) 0.53(4) 8 c ? d Uani 0.182(14)
C7 C 0.3380(7) 0.2612(11) 0.3372(4) 1.000 8 c ? d Uani 0.137(4)
H7A H 0.3521 0.3126 0.3103 1.000 8 c ? calc Uiso 0.16400
H7B H 0.2738 0.2613 0.3414 1.000 8 c ? calc Uiso 0.16400
O7 O 0.2961(13) -0.0739(12) 0.4757(5) 1.000 8 c ? d Uani 0.248(7)
O8 O 0.2929(6) 0.1081(8) 0.5217(3) 1.000 8 c ? d Uani 0.150(3)
C8 C 0.3708(6) 0.1265(12) 0.3333(4) 1.000 8 c ? d Uani 0.130(3)
H8A H 0.3471 0.0717 0.3575 1.000 8 c ? calc Uiso 0.15600
H8B H 0.3516 0.0878 0.3048 1.000 8 c ? calc Uiso 0.15600
C9 C 0.5257(8) 0.0190(12) 0.3352(4) 1.000 8 c ? d Uani 0.192(6)
H9A H 0.5801 0.0424 0.3194 1.000 8 c ? calc Uiso 0.23100
H9B H 0.4993 -0.0593 0.3210 1.000 8 c ? calc Uiso 0.23100
C10 C 0.5443(12) -0.0073(10) 0.3851(4) 1.000 8 c ? d Uani 0.168(5)
H10A H 0.4897 -0.0374 0.3995 1.000 8 c ? calc Uiso 0.20100
H10B H 0.5878 -0.0791 0.3876 1.000 8 c ? calc Uiso 0.20100
C11 C 0.6751(6) 0.1435(9) 0.4066(3) 1.000 8 c ? d Uani 0.096(2)
H11A H 0.7070 0.0587 0.4068 1.000 8 c ? calc Uiso 0.11500
H11B H 0.6938 0.1938 0.4330 1.000 8 c ? calc Uiso 0.11500
C12 C 0.7007(5) 0.2202(7) 0.3653(2) 1.000 8 c ? d Uani 0.0720(17)
C13 C 0.7843(5) 0.2154(8) 0.3463(3) 1.000 8 c ? d Uani 0.088(2)
H13 H 0.8278 0.1603 0.3589 1.000 8 c ? calc Uiso 0.10600
C14 C 0.8040(5) 0.2914(10) 0.3089(3) 1.000 8 c ? d Uani 0.094(3)
H14 H 0.8599 0.2864 0.2954 1.000 8 c ? calc Uiso 0.11300
C15 C 0.7408(5) 0.3729(9) 0.2923(3) 1.000 8 c ? d Uani 0.089(2)
H15 H 0.7531 0.4275 0.2676 1.000 8 c ? calc Uiso 0.10700
C16 C 0.6579(4) 0.3754(8) 0.3119(2) 1.000 8 c ? d Uani 0.0751(17)
H16 H 0.6146 0.4324 0.3001 1.000 8 c ? calc Uiso 0.09000

loop_
_atom_type_symbol
_atom_type_oxidation_number
_atom_type_radius_bond
Cu ? 1.200
Cl ? 1.200
N ? 1.200
C ? 1.200
O ? 1.200
H ? 1.200

loop_
_geom_angle_atom_site_label_1
_geom_angle_atom_site_label_2
_geom_angle_atom_site_label_3
_geom_angle_site_symmetry_1
_geom_angle_site_symmetry_2
_geom_angle_site_symmetry_3
_geom_angle
_geom_angle_publ_flag
N2 Cu1 N3 . . . 79.2(3) no
N2 Cu1 N1 . . . 83.1(2) no
N3 Cu1 N1 . . . 162.3(3) no
N2 Cu1 N5 . . . 149.4(4) no
N3 Cu1 N5 . . . 98.2(3) no
N1 Cu1 N5 . . . 96.98(19) no
N2 Cu1 N4 . . . 129.4(4) no
N3 Cu1 N4 . . . 84.7(3) no
N1 Cu1 N4 . . . 106.8(2) no
N5 Cu1 N4 . . . 80.1(2) no
O3 Cl1 O4 . . . 96.3(18) no
O3 Cl1 O1' . . . 117.7(12) no
O4 Cl1 O1' . . . 112.5(16) no
O3 Cl1 O1 . . . 58.(4) no
O4 Cl1 O1 . . . 135.(2) no
O3 Cl1 O2 . . . 110.4(11) no
O4 Cl1 O2 . . . 111.5(14) no
O1' Cl1 O2 . . . 108.1(7) no
O1 Cl1 O2 . . . 112.3(12) no
C5 N1 C1 . . . 120.5(6) no
C5 N1 Cu1 . . . 127.9(5) no
C1 N1 Cu1 . . . 111.5(4) no
N1 C1 C2 . . . 121.1(7) no
N1 C1 C6 . . . 118.2(6) no
C2 C1 C6 . . . 120.6(7) no
O5' Cl2 O7 . . . 93.(2) no
O5 Cl2 O7 . . . 131.(2) no
O6' Cl2 O7 . . . 83.4(17) no
O6 Cl2 O7 . . . 128.(3) no
O5' Cl2 O8 . . . 113.7(16) no
O5 Cl2 O8 . . . 108.(1) no
O6' Cl2 O8 . . . 108.6(10) no
O6 Cl2 O8 . . . 110.7(12) no
O7 Cl2 O8 . . . 109.3(8) no
C7 N2 C6 . . . 121.6(7) no
C7 N2 Cu1 . . . 112.8(7) no
C6 N2 Cu1 . . . 112.4(6) no
C7 N2 H2 . . . 102.20 no
C6 N2 H2 . . . 102.20 no
Cu1 N2 H2 . . . 102.20 no
C1 C2 C3 . . . 118.6(8) no
C1 C2 H2A . . . 120.70 no
C3 C2 H2A . . . 120.70 no
C8 N3 C9 . . . 129.0(9) no
C8 N3 Cu1 . . . 111.5(6) no
C9 N3 Cu1 . . . 110.4(7) no
C8 N3 H3 . . . 100.00 no
C9 N3 H3 . . . 100.00 no
Cu1 N3 H3 . . . 100.00 no
C4 C3 C2 . . . 119.3(8) no
C4 C3 H3A . . . 120.30 no
C2 C3 H3A . . . 120.30 no
C11 N4 C10 . . . 116.8(8) no
C11 N4 Cu1 . . . 108.0(4) no
C10 N4 Cu1 . . . 101.2(6) no
C11 N4 H4 . . . 110.10 no
C10 N4 H4 . . . 110.10 no
Cu1 N4 H4 . . . 110.10 no
C3 C4 C5 . . . 117.5(8) no
C3 C4 H4A . . . 121.30 no
C5 C4 H4A . . . 121.30 no
C16 N5 C12 . . . 118.5(6) no
C16 N5 Cu1 . . . 126.3(4) no
C12 N5 Cu1 . . . 114.9(5) no
N1 C5 C4 . . . 122.9(7) no
N1 C5 H5 . . . 118.50 no
C4 C5 H5 . . . 118.50 no
N2 C6 C1 . . . 111.6(7) no
N2 C6 H6A . . . 109.30 no
C1 C6 H6A . . . 109.30 no
N2 C6 H6B . . . 109.30 no
C1 C6 H6B . . . 109.30 no
H6A C6 H6B . . . 108.00 no
N2 C7 C8 . . . 105.6(9) no
N2 C7 H7A . . . 110.60 no
C8 C7 H7A . . . 110.60 no
N2 C7 H7B . . . 110.60 no
C8 C7 H7B . . . 110.60 no
H7A C7 H7B . . . 108.80 no
N3 C8 C7 . . . 109.0(9) no
N3 C8 H8A . . . 109.90 no
C7 C8 H8A . . . 109.90 no
N3 C8 H8B . . . 109.90 no
C7 C8 H8B . . . 109.90 no
H8A C8 H8B . . . 108.30 no
N3 C9 C10 . . . 104.3(10) no
N3 C9 H9A . . . 110.90 no
C10 C9 H9A . . . 110.90 no
N3 C9 H9B . . . 110.90 no
C10 C9 H9B . . . 110.90 no
H9A C9 H9B . . . 108.90 no
N4 C10 C9 . . . 113.2(8) no
N4 C10 H10A . . . 108.90 no
C9 C10 H10A . . . 108.90 no
N4 C10 H10B . . . 108.90 no
C9 C10 H10B . . . 108.90 no
H10A C10 H10B . . . 107.70 no
N4 C11 C12 . . . 113.9(7) no
N4 C11 H11A . . . 108.80 no
C12 C11 H11A . . . 108.80 no
N4 C11 H11B . . . 108.80 no
C12 C11 H11B . . . 108.80 no
H11A C11 H11B . . . 107.70 no
N5 C12 C13 . . . 120.3(7) no
N5 C12 C11 . . . 116.1(7) no
C13 C12 C11 . . . 123.5(7) no
C14 C13 C12 . . . 120.4(7) no
C14 C13 H13 . . . 119.80 no
C12 C13 H13 . . . 119.80 no
C15 C14 C13 . . . 118.6(7) no
C15 C14 H14 . . . 120.70 no
C13 C14 H14 . . . 120.70 no
C14 C15 C16 . . . 119.6(8) no
C14 C15 H15 . . . 120.20 no
C16 C15 H15 . . . 120.20 no
N5 C16 C15 . . . 122.4(7) no
N5 C16 H16 . . . 118.80 no
C15 C16 H16 . . . 118.80 no

loop_
_geom_bond_atom_site_label_1
_geom_bond_atom_site_label_2
_geom_bond_site_symmetry_1
_geom_bond_site_symmetry_2
_geom_bond_distance
_geom_bond_publ_flag
Cu1 N2 . . 1.966(8) no
Cu1 N3 . . 2.005(7) no
Cu1 N1 . . 2.029(6) no
Cu1 N5 . . 2.108(5) no
Cu1 N4 . . 2.155(6) no
Cl1 O3 . . 1.229(13) no
Cl1 O4 . . 1.260(14) no
Cl1 O1' . . 1.361(10) no
Cl1 O1 . . 1.40(4) no
Cl1 O2 . . 1.393(9) no
N1 C5 . . 1.312(8) no
N1 C1 . . 1.321(8) no
C1 C2 . . 1.390(11) no
C1 C6 . . 1.490(11) no
Cl2 O5' . . 1.33(2) no
Cl2 O5 . . 1.308(17) no
Cl2 O6' . . 1.331(16) no
Cl2 O6 . . 1.34(2) no
Cl2 O7 . . 1.376(11) no
Cl2 O8 . . 1.405(7) no
N2 C7 . . 1.39(1) no
N2 C6 . . 1.4194(10) no
N2 H2 . . 0.9800 no
C2 C3 . . 1.392(12) no
C2 H2A . . 0.9300 no
N3 C8 . . 1.412(11) no
N3 C9 . . 1.4195(10) no
N3 H3 . . 0.9800 no
C3 C4 . . 1.385(12) no
C3 H3A . . 0.9300 no
N4 C11 . . 1.465(11) no
N4 C10 . . 1.529(13) no
N4 H4 . . 0.9800 no
C4 C5 . . 1.386(10) no
C4 H4A . . 0.9300 no
N5 C16 . . 1.334(8) no
N5 C12 . . 1.344(9) no
C5 H5 . . 0.9300 no
C6 H6A . . 0.9700 no
C6 H6B . . 0.9700 no
C7 C8 . . 1.433(14) no
C7 H7A . . 0.9700 no
C7 H7B . . 0.9700 no
C8 H8A . . 0.9700 no
C8 H8B . . 0.9700 no
C9 C10 . . 1.527(9) no
C9 H9A . . 0.9700 no
C9 H9B . . 0.9700 no
C10 H10A . . 0.9700 no
C10 H10B . . 0.9700 no
C11 C12 . . 1.493(11) no
C11 H11A . . 0.9700 no
C11 H11B . . 0.9700 no
C12 C13 . . 1.375(11) no
C13 C14 . . 1.375(12) no
C13 H13 . . 0.9300 no
C14 C15 . . 1.340(12) no
C14 H14 . . 0.9300 no
C15 C16 . . 1.373(10) no
C15 H15 . . 0.9300 no
C16 H16 . . 0.9300 no

loop_
_geom_hbond_atom_site_label_D
_geom_hbond_atom_site_label_H
_geom_hbond_atom_site_label_A
_geom_hbond_site_symmetry_D
_geom_hbond_site_symmetry_H
_geom_hbond_site_symmetry_A
_geom_hbond_distance_DH
_geom_hbond_distance_HA
_geom_hbond_distance_DA
_geom_hbond_angle_DHA
_geom_hbond_publ_flag
N2 H2 Cu1 . . . 0.9800 1.9600 2.914(19) 164.30 yes
N2 H2 Cu1 . . . 0.9800 1.9600 2.914(19) 164.30 yes
N2 H2 Cu1 . . . 0.9800 2.2700 3.24(4) 168.30 yes
N3 H3 O2 . . 4_645 0.9800 2.2400 3.215(16) 174.60 yes
N4 H4 Cu1 . . . 0.9800 2.4400 3.18(3) 131.50 yes
N4 H4 Cu1 . . 5_656 0.9800 2.2100 3.039(16) 141.30 yes
C6 H6A Cu1 . . 7 0.9700 2.4400 3.23(3) 138.30 yes
C6 H6A O7 . . 7 0.9700 2.5200 3.46(2) 163.50 yes
C6 H6B Cu1 . . . 0.9700 2.4000 3.14(3) 133.40 yes
C7 H7B O3 . . 7_545 0.9700 2.4500 3.257(14) 140.20 yes
C9 H9A O4 . . 4_645 0.9700 2.4700 3.15(3) 127.10 yes
C9 H9B O2 . . 1_545 0.9700 2.6300 3.550(18) 158.00 yes
C15 H15 O4 . . 6 0.9300 2.7300 3.448(19) 135.10 yes
C16 H16 Cu1 . . . 0.9300 2.5400 3.352(16) 145.80 yes

loop_
_geom_torsion_atom_site_label_1
_geom_torsion_atom_site_label_2
_geom_torsion_atom_site_label_3
_geom_torsion_atom_site_label_4
_geom_torsion_site_symmetry_1
_geom_torsion_site_symmetry_2
_geom_torsion_site_symmetry_3
_geom_torsion_site_symmetry_4
_geom_torsion
_geom_torsion_publ_flag
C5 N1 C1 C2 . . . . 2.4(10) no
Cu1 N1 C1 C2 . . . . -173.9(5) no
C5 N1 C1 C6 . . . . 179.9(9) no
Cu1 N1 C1 C6 . . . . 3.6(9) no
N1 C1 C2 C3 . . . . -0.6(11) no
C6 C1 C2 C3 . . . . -178.1(9) no
C1 C2 C3 C4 . . . . -1.4(12) no
C2 C3 C4 C5 . . . . 1.7(12) no
C1 N1 C5 C4 . . . . -2.1(11) no
Cu1 N1 C5 C4 . . . . 173.5(6) no
C3 C4 C5 N1 . . . . 0.1(12) no
C7 N2 C6 C1 . . . . -156.2(11) no
Cu1 N2 C6 C1 . . . . -17.9(13) no
N1 C1 C6 N2 . . . . 9.4(14) no
C2 C1 C6 N2 . . . . -173.1(9) no
C6 N2 C7 C8 . . . . -176.8(12) no
Cu1 N2 C7 C8 . . . . 45.0(13) no
C9 N3 C8 C7 . . . . 176.4(12) no
Cu1 N3 C8 C7 . . . . 33.0(13) no
N2 C7 C8 N3 . . . . -49.8(14) no
C8 N3 C9 C10 . . . . -95.2(14) no
Cu1 N3 C9 C10 . . . . 48.6(13) no
C11 N4 C10 C9 . . . . -83.0(13) no
Cu1 N4 C10 C9 . . . . 33.9(12) no
N3 C9 C10 N4 . . . . -56.2(15) no
C10 N4 C11 C12 . . . . 84.3(9) no
Cu1 N4 C11 C12 . . . . -28.8(8) no
C16 N5 C12 C13 . . . . -2.3(10) no
Cu1 N5 C12 C13 . . . . 172.7(5) no
C16 N5 C12 C11 . . . . 176.4(7) no
Cu1 N5 C12 C11 . . . . -8.7(8) no
N4 C11 C12 N5 . . . . 26.1(10) no
N4 C11 C12 C13 . . . . -155.3(7) no
N5 C12 C13 C14 . . . . 0.2(11) no
C11 C12 C13 C14 . . . . -178.3(8) no
C12 C13 C14 C15 . . . . 2.0(12) no
C13 C14 C15 C16 . . . . -2.1(12) no
C12 N5 C16 C15 . . . . 2.2(10) no
Cu1 N5 C16 C15 . . . . -172.1(5) no
C14 C15 C16 N5 . . . . 0.0(12) no
